data_4350628
loop_
_publ_author_name
'Brusso, Jaclyn L.'
'Derakhshan, Shahab'
'Itkis, Mikhail E.'
'Kleinke, Holger'
'Haddon, Robert C.'
'Oakley, Richard T.'
'Reed, Robert W.'
'Richardson, John F.'
'Robertson, Craig M.'
'Thompson, Laurence K.'

_publ_section_title
;
 Isostructural bisdithiazolyl and bisthiaselenazolyl radicals: trends in
 bandwidth and conductivity.
;
_journal_issue 26
_journal_name_full 'Inorganic chemistry'
_journal_page_first 10958
_journal_page_last 10966
_journal_paper_doi 10.1021/ic061687c
_journal_volume 45
_journal_year 2006
_chemical_formula_sum 'C12 H11 N3 S2 Se2'
_chemical_formula_weight 419.28
_chemical_name_common PhBPSTMe
_space_group_IT_number 152
_space_group_name_Hall 'P 31 2"'
_space_group_name_H-M_alt 'P 31 2 1'
_symmetry_cell_setting trigonal
_symmetry_space_group_name_H-M 'P 31 2 1'
_cell_angle_alpha 90.0
_cell_angle_beta 90.0
_cell_angle_gamma 120.0
_cell_formula_units_Z 3
_cell_length_a 15.6723(8)
_cell_length_b 15.6723
_cell_length_c 4.6889(7)
_cell_measurement_temperature 293(2)
_cell_volume 997.39(16)
_computing_structure_refinement GSAS
_diffrn_radiation_polarisn_ratio 0.279
_diffrn_radiation_probe x-ray
_exptl_absorpt_correction_T_max 1.00000
_exptl_absorpt_correction_T_min 1.00000
_exptl_absorpt_process_details
;   GSAS Absorption/surface roughness correction: function number 0
 No correction is applied.
;
_exptl_crystal_density_diffrn 2.094
_pd_calc_method 'Rietveld Refinement'
_pd_instr_location ' ?'
_pd_meas_2theta_range_inc 0.029
_pd_meas_2theta_range_max 112.68401
_pd_meas_2theta_range_min 0.28
_pd_meas_number_of_points 3877
_pd_phase_name 'from C:/gsas/calcs/PhBPTSMe/nodissorder/finalgsas.cif'
_pd_proc_2theta_range_inc 0.029
_pd_proc_2theta_range_max 112.68334
_pd_proc_2theta_range_min 0.27934
_pd_proc_info_datetime 2006-07-18T18:45:19
_pd_proc_info_excluded_regions ' ?'
_pd_proc_ls_background_function
;   GSAS Background function number 1 with 10 terms.
 Shifted Chebyshev function of 1st kind
      1:    4463.63     2:   -734.738     3:   -647.067     4:    60.8910    
      5:    43.3372     6:   -71.2552     7:   -38.8795     8:    5.70126    
      9:   -137.445    10:   -124.781    
;
_pd_proc_ls_peak_cutoff 0.00100
_pd_proc_ls_profile_function
;
 CW Profile function number 3 with  19 terms
 Pseudovoigt profile coefficients as parameterized in
 P. Thompson, D.E. Cox & J.B. Hastings (1987). J. Appl. Cryst.,20,79-83.
 Asymmetry correction of L.W. Finger, D.E. Cox & A. P. Jephcoat (1994).
 J. Appl. Cryst.,27,892-900.
 #1(GU)   = 1600.450 #2(GV)   = -544.149 #3(GW)   =   30.827
 #4(GP)   =   14.941 #5(LX)   =   18.919 #6(LY)   =  129.964
 #7(S/L)  =   0.0150 #8(H/L)  =   0.0064
 #9(trns) =     6.04 #10(shft)=  -6.9229
 #11(stec)=   -30.17 #12(ptec)=    13.66 #13(sfec)=     0.00
 #14(L11) =   -0.762 #15(L22) =   -1.564 #16(L33) =   -3.426
 #17(L12) =    0.407 #18(L13) =    0.081 #19(L23) =    0.039
 Peak tails are ignored  where the intensity is below 0.0010 times the peak
   Aniso. broadening axis   0.0   0.0   1.0
;
_pd_proc_ls_prof_R_factor 0.0573
_pd_proc_ls_prof_wR_expected 0.0001
_pd_proc_ls_prof_wR_factor 0.0787
_pd_proc_number_of_points 3877
_pd_spec_mounting ' ?'
_refine_ls_goodness_of_fit_all 626.98
_refine_ls_matrix_type full
_refine_ls_number_parameters 1
_refine_ls_number_restraints 0
_refine_ls_R_Fsqd_factor 0.12711
_refine_ls_shift/su_max 0.09
_refine_ls_shift/su_mean 0.09
_reflns_d_resolution_high 1.552
_reflns_d_resolution_low 13.573
_reflns_limit_h_max 10
_reflns_limit_h_min 0
_reflns_limit_k_max 6
_reflns_limit_k_min 0
_reflns_limit_l_max 3
_reflns_limit_l_min -3
_reflns_number_total 232
_cod_data_source_file ic061687csi20061007_094610.cif
_cod_data_source_block PhBPTSMe
_cod_depositor_comments
;
The following automatic conversions were performed:

data item '_cell_measurement_temperature' value '293(2)K' was changed
to '293(2)' -- the value should be numeric and without a unit
designator.

data item '_geom_angle_publ_flag' value 'N' was changed to 'n' in
accordance with the
/home/saulius/struct/COD-crude-data/automatic-downloads/DataCite-retrospective/ACS/depositions/lib/dictionaries/cif_core.dic
dictionary named 'cif_core.dic' version 2.4.2 last updated on
2011-04-26 (78 times).

data item '_geom_bond_publ_flag' value 'N' was changed to 'n' in
accordance with the
/home/saulius/struct/COD-crude-data/automatic-downloads/DataCite-retrospective/ACS/depositions/lib/dictionaries/cif_core.dic
dictionary named 'cif_core.dic' version 2.4.2 last updated on
2011-04-26 (296 times).

Automatic conversion script
Id: cif_fix_values 6909 2019-04-08 15:41:33Z antanas 
;
_cod_original_cell_volume 997.39(14)
_cod_database_code 4350628
_gsas_exptl_extinct_corr_t_min 1.00000
_gsas_exptl_extinct_corr_t_max 1.00000

loop_
_symmetry_equiv_pos_site_id
_symmetry_equiv_pos_as_xyz
1 +x,+y,+z
2 -y,x-y,+z+1/3
3 y-x,-x,+z+2/3
4 +y,+x,-z
5 -x,y-x,-z+1/3
6 x-y,-y,-z+2/3

loop_
_atom_site_type_symbol
_atom_site_label
_atom_site_fract_x
_atom_site_fract_y
_atom_site_fract_z
_atom_site_occupancy
_atom_site_thermal_displace_type
_atom_site_U_iso_or_equiv
_atom_site_symmetry_multiplicity
H H9 -0.0772 -0.0773 0.5 1.0 Uiso 0.025 3
C C9 -0.1389 -0.1389 0.5 1.0 Uiso 0.025 3
C C6 -0.315 -0.315 0.5 1.0 Uiso 0.025 3
C C3 -0.4106 -0.4106 0.5 1.0 Uiso 0.044 3
Se SE1 -0.42328 -0.63565 -0.00717 1.0 Uiso 0.01897 6
N N1 -0.5302 -0.6547 0.191 1.0 Uiso 0.06647 6
C C2 -0.421 -0.4907 0.3576 1.0 Uiso 0.05597 6
C C1 -0.5131 -0.5813 0.3405 1.0 Uiso 0.04412 6
S S2 -0.32424 -0.49022 0.1844 1.0 Uiso 0.01493 6
N N2 -0.5891 -0.5891 0.5 1.0 Uiso 0.04 3
C C8 -0.153 -0.2138 0.655 1.0 Uiso 0.025 6
C C4 -0.6813 -0.6813 0.5 1.0 Uiso 0.025 3
H H4A -0.7269 -0.67638 0.61816 1.0 Uiso 0.025 6
H H4B -0.67033 -0.73295 0.5608 1.0 Uiso 0.025 6
H H4C -0.70768 -0.6956 0.32104 1.0 Uiso 0.025 6
C C7 -0.2366 -0.3009 0.649 1.0 Uiso 0.025 6
H H8 -0.1031 -0.2057 0.7708 1.0 Uiso 0.025 6
H H7 -0.241 -0.3528 0.7493 1.0 Uiso 0.025 6

loop_
_atom_type_symbol
_atom_type_number_in_cell
_atom_type_scat_dispersion_real
_atom_type_scat_dispersion_imag
_atom_type_scat_Cromer_Mann_a1
_atom_type_scat_Cromer_Mann_a2
_atom_type_scat_Cromer_Mann_a3
_atom_type_scat_Cromer_Mann_a4
_atom_type_scat_Cromer_Mann_b1
_atom_type_scat_Cromer_Mann_b2
_atom_type_scat_Cromer_Mann_b3
_atom_type_scat_Cromer_Mann_b4
_atom_type_scat_Cromer_Mann_c
_atom_type_scat_source
H 33.0 0.000 0.000 0.49300 10.5109 0.32291 26.1257 0.14019 3.14236 0.04081 57.7997 0.00304 International_Tables_Vol_C
C 36.0 0.000 0.000 2.31000 20.8439 1.02000 10.2075 1.58860 0.56870 0.86500 51.6512 0.21560 International_Tables_Vol_C
Se 6.0 0.000 0.000 17.0006 2.40980 5.81960 0.27260 3.97310 15.2372 4.35430 43.8163 2.84090 International_Tables_Vol_C
N 9.0 0.000 0.000 12.2126 0.00570 3.13220 9.89330 2.01250 28.9975 1.16630 0.58260 -11.529 International_Tables_Vol_C
S 6.0 0.000 0.000 6.90530 1.46790 5.20340 22.2151 1.43790 0.25360 1.58630 56.1720 0.86690 International_Tables_Vol_C

loop_
_diffrn_radiation_wavelength
_diffrn_radiation_wavelength_wt
_diffrn_radiation_type
_diffrn_radiation_wavelength_id
1.540560 1.000 K\a~1~ 1
1.540560 1.000 K\a~2~ 2

loop_
_geom_angle_atom_site_label_1
_geom_angle_atom_site_label_2
_geom_angle_atom_site_label_3
_geom_angle
_geom_angle_site_symmetry_1
_geom_angle_site_symmetry_3
_geom_angle_publ_flag
H9 C9 C8 122.3238(17) 1_555 1_555 n
H9 C9 C8 122.4445(17) 1_555 4_556 n
C8 C9 C8 115.2317(34) 1_555 4_556 n
C3 C6 C7 122.9589(15) 1_555 1_555 n
C3 C6 C7 122.9589(15) 1_555 4_556 n
C7 C6 C7 114.0822(31) 1_555 4_556 n
C6 C3 C2 121.4858(13) 1_555 1_555 n
C6 C3 C2 121.4858(13) 1_555 4_556 n
C2 C3 C2 117.0284(26) 1_555 4_556 n
N1 SE1 S2 94.395(4) 1_555 1_555 n
SE1 N1 C1 112.3524(33) 1_555 1_555 n
C3 C2 C1 122.6169(8) 1_555 1_555 n
C3 C2 S2 122.0783(22) 1_555 1_555 n
C1 C2 S2 115.3047(14) 1_555 1_555 n
N1 C1 C2 125.8828(13) 1_555 1_555 n
N1 C1 N2 116.6502(33) 1_555 1_555 n
C2 C1 N2 117.4670(20) 1_555 1_555 n
SE1 S2 C2 91.3987(33) 1_555 1_555 n
C1 N2 C1 122.2189(29) 1_555 4_556 n
C1 N2 C4 118.8905(14) 1_555 1_555 n
C1 N2 C4 118.8905(14) 4_556 1_555 n
C9 C8 C7 123.0859(20) 1_555 1_555 n
C9 C8 H8 117.5148(35) 1_555 1_555 n
C7 C8 H8 119.3983(15) 1_555 1_555 n
N2 C4 H4A 109.8804(11) 1_555 1_555 n
N2 C4 H4A 109.8804(11) 1_555 4_556 n
N2 C4 H4B 109.57510(30) 1_555 1_555 n
N2 C4 H4B 109.57510(30) 1_555 4_556 n
N2 C4 H4C 110.4476(27) 1_555 1_555 n
N2 C4 H4C 110.4476(27) 1_555 4_556 n
H4A C4 H4A 140.2392(22) 1_555 4_556 n
H4A C4 H4B 111.247(5) 1_555 1_555 n
H4A C4 H4B 53.825(7) 1_555 4_556 n
H4A C4 H4C 107.054(7) 1_555 1_555 n
H4A C4 H4C 57.935(5) 1_555 4_556 n
H4A C4 H4B 53.825(7) 4_556 1_555 n
H4A C4 H4B 111.247(5) 4_556 4_556 n
H4A C4 H4C 57.935(5) 4_556 1_555 n
H4A C4 H4C 107.054(7) 4_556 4_556 n
H4B C4 H4B 140.8497(6) 1_555 4_556 n
H4B C4 H4C 108.6027(23) 1_555 1_555 n
H4B C4 H4C 56.4202(4) 1_555 4_556 n
H4B C4 H4C 56.4202(4) 4_556 1_555 n
H4B C4 H4C 108.6027(23) 4_556 4_556 n
H4C C4 H4C 139.105(5) 1_555 4_556 n
C4 H4A H4B 34.6676(16) 1_555 1_555 n
C4 H4A H4B 63.926(6) 1_555 4_556 n
C4 H4A H4C 35.9020(17) 1_555 1_555 n
C4 H4A H4C 59.638(6) 1_555 4_556 n
H4B H4A H4B 91.1394(31) 1_555 4_556 n
H4B H4A H4C 59.5350(14) 1_555 1_555 n
H4B H4A H4C 28.482(4) 1_555 4_556 n
H4B H4A H4C 31.604(4) 4_556 1_555 n
H4B H4A H4C 119.6219(10) 4_556 4_556 n
H4C H4A H4C 88.017(5) 1_555 4_556 n
C4 H4B H4A 34.0852(31) 1_555 1_555 n
C4 H4B H4A 62.2491(10) 1_555 4_556 n
C4 H4B H4C 34.8381(12) 1_555 1_555 n
C4 H4B H4C 59.558(6) 1_555 4_556 n
H4A H4B H4A 88.8606(31) 1_555 4_556 n
H4A H4B H4C 57.888(6) 1_555 1_555 n
H4A H4B H4C 28.9928(28) 1_555 4_556 n
H4A H4B H4C 30.9724(27) 4_556 1_555 n
H4A H4B H4C 117.853(6) 4_556 4_556 n
H4C H4B H4C 86.881(9) 1_555 4_556 n
C4 H4C H4A 37.044(5) 1_555 1_555 n
C4 H4C H4A 62.4271(14) 1_555 4_556 n
C4 H4C H4B 36.5593(35) 1_555 1_555 n
C4 H4C H4B 64.022(6) 1_555 4_556 n
H4A H4C H4A 91.983(5) 1_555 4_556 n
H4A H4C H4B 62.577(7) 1_555 1_555 n
H4A H4C H4B 30.5422(14) 1_555 4_556 n
H4A H4C H4B 29.4057(17) 4_556 1_555 n
H4A H4C H4B 122.525(7) 4_556 4_556 n
H4B H4C H4B 93.119(9) 1_555 4_556 n
C6 C7 C8 122.0968(13) 1_555 1_555 n
C6 C7 H7 118.0572(28) 1_555 1_555 n
C8 C7 H7 119.8459(15) 1_555 1_555 n

loop_
_geom_bond_atom_site_label_1
_geom_bond_atom_site_label_2
_geom_bond_distance
_geom_bond_site_symmetry_2
_geom_bond_publ_flag
H9 C9 0.96620(5) 1_555 n
H9 C8 1.99363(10) 1_555 n
H9 C8 1.99475(10) 4_556 n
C9 H9 0.96620(5) 1_555 n
C9 S2 4.99498(25) 1_555 n
C9 S2 4.99498(25) 4_556 n
C9 C8 1.30214(7) 1_555 n
C9 C8 1.30214(7) 4_556 n
C9 H8 1.90012(13) 1_555 n
C9 H8 1.90012(13) 4_556 n
C6 C3 1.49827(8) 1_555 n
C6 SE1 5.02602(26) 1_555 n
C6 SE1 4.99456(26) 1_556 n
C6 SE1 4.99456(26) 4_555 n
C6 SE1 5.02602(26) 4_556 n
C6 S2 3.05847(16) 1_555 n
C6 S2 4.1788(4) 1_556 n
C6 S2 4.1788(4) 4_555 n
C6 S2 3.05847(16) 4_556 n
C6 C7 1.33234(7) 1_555 n
C6 C7 1.33234(7) 4_556 n
C6 H7 1.93635(12) 1_555 n
C6 H7 1.93635(12) 4_556 n
C3 C6 1.49827(8) 1_555 n
C3 SE1 4.17538(24) 1_555 n
C3 SE1 4.13746(24) 1_556 n
C3 SE1 5.00774(26) 3_545 n
C3 SE1 4.13746(24) 4_555 n
C3 SE1 4.17538(24) 4_556 n
C3 SE1 5.00774(26) 5_455 n
C3 C2 1.35782(7) 1_555 n
C3 C2 1.35782(7) 4_556 n
C3 S2 2.69586(15) 1_555 n
C3 S2 3.9212(4) 1_556 n
C3 S2 3.9212(4) 4_555 n
C3 S2 2.69586(15) 4_556 n
SE1 C6 4.99456(26) 1_554 n
SE1 C6 5.02602(26) 1_555 n
SE1 C3 4.13746(24) 1_554 n
SE1 C3 4.17538(24) 1_555 n
SE1 C3 5.00774(26) 2_444 n
SE1 SE1 4.6889(7) 1_554 n
SE1 SE1 4.6889(7) 1_556 n
SE1 SE1 4.30087(34) 2_444 n
SE1 SE1 3.34200(17) 2_445 n
SE1 SE1 6.9146(8) 2_446 n
SE1 SE1 3.34200(17) 3_544 n
SE1 SE1 4.30087(34) 3_545 n
SE1 SE1 7.3887(5) 4_554 n
SE1 SE1 5.76523(31) 4_555 n
SE1 SE1 7.4735(5) 4_556 n
SE1 N1 4.0659(5) 1_554 n
SE1 N1 1.80559(10) 1_555 n
SE1 N1 5.00433(26) 2_444 n
SE1 N1 4.11255(22) 3_544 n
SE1 N1 4.75631(25) 4_555 n
SE1 C2 3.73527(34) 1_554 n
SE1 C2 2.82950(18) 1_555 n
SE1 C2 4.34975(22) 2_444 n
SE1 C2 4.32294(22) 4_555 n
SE1 C2 5.02638(31) 4_556 n
SE1 C1 3.6417(4) 1_554 n
SE1 C1 2.56196(17) 1_555 n
SE1 C1 4.91098(25) 2_444 n
SE1 C1 4.84091(26) 3_544 n
SE1 C1 4.12571(21) 4_555 n
SE1 C1 4.93458(32) 4_556 n
SE1 S2 4.2936(5) 1_554 n
SE1 S2 2.20754(11) 1_555 n
SE1 S2 5.9399(7) 1_556 n
SE1 S2 3.50015(23) 2_444 n
SE1 S2 3.65323(26) 2_445 n
SE1 S2 7.6428(10) 2_446 n
SE1 S2 4.43090(23) 3_544 n
SE1 S2 5.9485(4) 3_545 n
SE1 S2 7.7788(6) 4_554 n
SE1 S2 5.54354(29) 4_555 n
SE1 S2 6.7025(4) 4_556 n
SE1 S2 7.2378(4) 5_445 n
SE1 S2 7.9849(4) 6_444 n
SE1 S2 7.9558(4) 6_445 n
SE1 N2 3.81073(24) 1_554 n
SE1 N2 3.85188(24) 1_555 n
SE1 C4 4.39440(24) 1_554 n
SE1 C4 4.43012(25) 1_555 n
SE1 H4A 4.80613(24) 1_554 n
SE1 H4A 4.50713(30) 4_555 n
SE1 H4A 3.92860(20) 4_556 n
SE1 H4B 3.93902(21) 1_554 n
SE1 H4B 4.30170(27) 1_555 n
SE1 H4C 4.35086(22) 1_555 n
SE1 H4C 4.10331(21) 4_555 n
SE1 C7 4.83047(24) 1_554 n
SE1 C7 4.52485(24) 2_444 n
SE1 H7 4.05610(21) 1_554 n
SE1 H7 3.77740(20) 2_444 n
N1 SE1 1.80559(10) 1_555 n
N1 SE1 4.0659(5) 1_556 n
N1 SE1 4.11255(22) 2_445 n
N1 SE1 5.00433(26) 3_545 n
N1 SE1 4.75631(25) 4_555 n
N1 C1 1.25627(7) 1_555 n
N1 S2 2.95708(16) 1_555 n
N1 S2 4.34346(34) 2_444 n
N1 S2 3.35365(17) 2_445 n
C2 C3 1.35782(7) 1_555 n
C2 SE1 2.82950(18) 1_555 n
C2 SE1 3.73527(34) 1_556 n
C2 SE1 4.34975(22) 3_545 n
C2 SE1 4.32294(22) 4_555 n
C2 SE1 5.02638(31) 4_556 n
C2 C1 1.43405(8) 1_555 n
C2 S2 1.71692(9) 1_555 n
C2 S2 4.1614(5) 1_556 n
C2 S2 4.89533(26) 2_445 n
C2 S2 4.15589(26) 4_555 n
C2 S2 3.92743(22) 4_556 n
C1 SE1 2.56196(17) 1_555 n
C1 SE1 3.6417(4) 1_556 n
C1 SE1 4.84091(26) 2_445 n
C1 SE1 4.91098(25) 3_545 n
C1 SE1 4.12571(21) 4_555 n
C1 SE1 4.93458(32) 4_556 n
C1 N1 1.25627(7) 1_555 n
C1 C2 1.43405(8) 1_555 n
C1 S2 2.66629(14) 1_555 n
C1 S2 4.7149(5) 1_556 n
C1 S2 4.07267(21) 2_445 n
C1 S2 4.57952(26) 4_555 n
C1 S2 4.45838(24) 4_556 n
C1 N2 1.35918(8) 1_555 n
S2 C9 4.99498(25) 1_555 n
S2 C6 4.1788(4) 1_554 n
S2 C6 3.05847(16) 1_555 n
S2 C3 3.9212(4) 1_554 n
S2 C3 2.69586(15) 1_555 n
S2 SE1 5.9399(7) 1_554 n
S2 SE1 2.20754(11) 1_555 n
S2 SE1 4.2936(5) 1_556 n
S2 SE1 5.9485(4) 2_444 n
S2 SE1 4.43090(23) 2_445 n
S2 SE1 6.9175(6) 2_446 n
S2 SE1 3.65323(26) 3_544 n
S2 SE1 3.50015(23) 3_545 n
S2 SE1 7.4247(9) 3_546 n
S2 SE1 7.7788(6) 4_554 n
S2 SE1 5.54354(29) 4_555 n
S2 SE1 6.7025(4) 4_556 n
S2 SE1 7.2378(4) 5_455 n
S2 SE1 7.9849(4) 6_544 n
S2 SE1 7.9558(4) 6_545 n
S2 N1 2.95708(16) 1_555 n
S2 N1 3.35365(17) 3_544 n
S2 N1 4.34346(34) 3_545 n
S2 C2 4.1614(5) 1_554 n
S2 C2 1.71692(9) 1_555 n
S2 C2 4.89533(26) 3_544 n
S2 C2 4.15589(26) 4_555 n
S2 C2 3.92743(22) 4_556 n
S2 C1 4.7149(5) 1_554 n
S2 C1 2.66629(14) 1_555 n
S2 C1 4.07267(21) 3_544 n
S2 C1 4.57952(26) 4_555 n
S2 C1 4.45838(24) 4_556 n
S2 S2 4.6889(7) 1_554 n
S2 S2 4.6889(7) 1_556 n
S2 S2 5.62059(32) 2_444 n
S2 S2 4.92571(25) 2_445 n
S2 S2 7.8042(7) 2_446 n
S2 S2 4.92571(25) 3_544 n
S2 S2 5.62059(32) 3_545 n
S2 S2 7.8417(8) 4_554 n
S2 S2 4.82602(24) 4_555 n
S2 S2 5.39068(31) 4_556 n
S2 S2 7.9641(4) 6_445 n
S2 S2 7.9641(4) 6_545 n
S2 N2 4.84742(33) 1_554 n
S2 N2 3.92291(20) 1_555 n
S2 N2 4.58888(25) 3_544 n
S2 C8 4.52828(26) 1_554 n
S2 C8 4.38321(24) 1_555 n
S2 C8 4.72724(25) 4_556 n
S2 C4 5.07095(26) 1_555 n
S2 C4 4.40404(24) 3_544 n
S2 H4A 4.96011(26) 4_556 n
S2 H4A 3.79805(20) 6_545 n
S2 H4B 3.58702(19) 3_544 n
S2 H4C 4.68025(24) 3_544 n
S2 H4C 4.32891(23) 6_545 n
S2 C7 3.59402(27) 1_554 n
S2 C7 3.37052(23) 1_555 n
S2 C7 3.88448(20) 4_556 n
S2 H8 4.49464(23) 1_554 n
S2 H8 4.89907(28) 1_555 n
S2 H7 2.77358(22) 1_554 n
S2 H7 3.24753(31) 1_555 n
S2 H7 4.15944(22) 4_556 n
N2 SE1 3.85188(24) 1_555 n
N2 SE1 3.81073(24) 1_556 n
N2 SE1 3.81073(24) 4_555 n
N2 SE1 3.85188(24) 4_556 n
N2 C1 1.35918(8) 1_555 n
N2 C1 1.35918(8) 4_556 n
N2 S2 3.92291(20) 1_555 n
N2 S2 4.84742(33) 1_556 n
N2 S2 4.58888(25) 2_445 n
N2 S2 4.84742(33) 4_555 n
N2 S2 3.92291(20) 4_556 n
N2 S2 4.58888(25) 6_445 n
N2 C4 1.44499(8) 1_555 n
N2 H4A 1.97180(10) 1_555 n
N2 H4A 1.97180(10) 4_556 n
N2 H4B 1.97851(10) 1_555 n
N2 H4B 1.97851(10) 4_556 n
N2 H4C 1.96007(10) 1_555 n
N2 H4C 1.96007(10) 4_556 n
C8 H9 1.99363(10) 1_555 n
C8 C9 1.30214(7) 1_555 n
C8 S2 4.38321(24) 1_555 n
C8 S2 4.52828(26) 1_556 n
C8 S2 4.72724(25) 4_556 n
C8 C8 2.19926(15) 4_556 n
C8 C7 1.33877(7) 1_555 n
C8 H8 0.90733(6) 1_555 n
C8 H7 1.95929(10) 1_555 n
C4 SE1 4.43012(25) 1_555 n
C4 SE1 4.39440(24) 1_556 n
C4 SE1 4.39440(24) 4_555 n
C4 SE1 4.43012(25) 4_556 n
C4 S2 5.07095(26) 1_555 n
C4 S2 4.40404(24) 2_445 n
C4 S2 5.07095(26) 4_556 n
C4 S2 4.40404(24) 6_445 n
C4 N2 1.44499(8) 1_555 n
C4 H4A 0.93741(6) 1_555 n
C4 H4A 0.93741(6) 4_556 n
C4 H4B 0.95145(5) 1_555 n
C4 H4B 0.95145(5) 4_556 n
C4 H4C 0.91248(11) 1_555 n
C4 H4C 0.91248(11) 4_556 n
H4A SE1 4.80613(24) 1_556 n
H4A SE1 4.50713(30) 4_555 n
H4A SE1 3.92860(20) 4_556 n
H4A S2 4.96011(26) 4_556 n
H4A S2 3.79805(20) 6_445 n
H4A N2 1.97180(10) 1_555 n
H4A C4 0.93741(6) 1_555 n
H4A H4A 1.76309(11) 4_556 n
H4A H4B 1.55898(8) 1_555 n
H4A H4B 0.85504(12) 4_556 n
H4A H4C 1.48764(18) 1_555 n
H4A H4C 0.89620(5) 4_556 n
H4B SE1 4.30170(27) 1_555 n
H4B SE1 3.93902(21) 1_556 n
H4B S2 3.58702(19) 2_445 n
H4B N2 1.97851(10) 1_555 n
H4B C4 0.95145(5) 1_555 n
H4B H4A 1.55898(8) 1_555 n
H4B H4A 0.85504(12) 4_556 n
H4B H4B 1.79291(9) 4_556 n
H4B H4C 1.51386(12) 1_555 n
H4B H4C 0.88176(6) 4_556 n
H4C SE1 4.35086(22) 1_555 n
H4C SE1 4.10331(21) 4_555 n
H4C S2 4.68025(24) 2_445 n
H4C S2 4.32891(23) 6_445 n
H4C N2 1.96007(10) 1_555 n
H4C C4 0.91248(11) 1_555 n
H4C H4A 1.48764(18) 1_555 n
H4C H4A 0.89620(5) 4_556 n
H4C H4B 1.51386(12) 1_555 n
H4C H4B 0.88176(6) 4_556 n
H4C H4C 1.70997(23) 4_556 n
C7 C6 1.33234(7) 1_555 n
C7 SE1 4.83047(24) 1_556 n
C7 SE1 4.52485(24) 3_545 n
C7 S2 3.37052(23) 1_555 n
C7 S2 3.59402(27) 1_556 n
C7 S2 3.88448(20) 4_556 n
C7 C8 1.33877(7) 1_555 n
C7 C7 2.23583(14) 4_556 n
C7 H8 1.95144(10) 1_555 n
C7 H7 0.91184(5) 1_555 n
H8 C9 1.90012(13) 1_555 n
H8 S2 4.89907(28) 1_555 n
H8 S2 4.49464(23) 1_556 n
H8 C8 0.90733(6) 1_555 n
H8 C7 1.95144(10) 1_555 n
H7 C6 1.93635(12) 1_555 n
H7 SE1 4.05610(21) 1_556 n
H7 SE1 3.77741(20) 3_545 n
H7 S2 3.24753(31) 1_555 n
H7 S2 2.77358(22) 1_556 n
H7 S2 4.15944(22) 4_556 n
H7 C8 1.95929(10) 1_555 n
H7 C7 0.91184(5) 1_555 n
